data_7022756
loop_
_publ_author_name
'Laidlaw, William Michael'
'Thompson, Amber L.'
'Denning, Robert Gordon'

_publ_section_title
;
 Solvent and metal dependent (1)H NMR hyperfine shifts in paramagnetic
 pentaamminemetal cyanide-bridged mixed-valence complexes.
;
_journal_issue 13
_journal_name_full 'Dalton transactions (Cambridge, England : 2003)'
_journal_page_first 4695
_journal_page_last 4703
_journal_paper_doi 10.1039/c3dt32978j
_journal_volume 42
_journal_year 2013
_chemical_formula_moiety 'C6 H15 N6 O5 Re Ru, 3(C F3 O3 S), 3(H2 O)'
_chemical_formula_sum 'C9 H21 F9 N6 O17 Re Ru S3'
_chemical_formula_weight 1039.75
_chemical_melting_point ?
_space_group_IT_number 14
_symmetry_cell_setting monoclinic
_symmetry_space_group_name_Hall '-P 2ybc'
_symmetry_space_group_name_H-M 'P 1 21/c 1'
_atom_sites_solution_hydrogens geom
_atom_sites_solution_primary direct
_audit_creation_date 08-10-30
_audit_creation_method CRYSTALS_ver_12.86
_cell_angle_alpha 90
_cell_angle_beta 92.2195(8)
_cell_angle_gamma 90
_cell_formula_units_Z 4
_cell_length_a 8.1564(2)
_cell_length_b 14.5998(3)
_cell_length_c 26.8390(5)
_cell_measurement_reflns_used 6937
_cell_measurement_temperature 150
_cell_measurement_theta_max 27
_cell_measurement_theta_min 5
_cell_volume 3193.64(12)
_computing_cell_refinement 'DENZO/SCALEPACK (Otwinowski & Minor, 1997)'
_computing_data_collection 'COLLECT (Nonius, 1997-2001).'
_computing_data_reduction 'DENZO/SCALEPACK (Otwinowski & Minor, 1997)'
_computing_molecular_graphics 'CAMERON (Watkin et al., 1996)'
_computing_publication_material 'CRYSTALS (Betteridge et al., 2003)'
_computing_structure_refinement 'CRYSTALS (Betteridge et al., 2003)'
_computing_structure_solution 'SIR92 (Altomare et al., 1994)'
_diffrn_ambient_temperature 150
_diffrn_measured_fraction_theta_full 0.990
_diffrn_measured_fraction_theta_max 0.980
_diffrn_measurement_device 'Nonius KappaCCD'
_diffrn_measurement_device_type Area
_diffrn_measurement_method \w
_diffrn_radiation_monochromator graphite
_diffrn_radiation_type 'Mo K\a'
_diffrn_radiation_wavelength 0.71073
_diffrn_reflns_av_R_equivalents 0.069
_diffrn_reflns_limit_h_max 10
_diffrn_reflns_limit_h_min -10
_diffrn_reflns_limit_k_max 18
_diffrn_reflns_limit_k_min -18
_diffrn_reflns_limit_l_max 34
_diffrn_reflns_limit_l_min -34
_diffrn_reflns_number 30746
_diffrn_reflns_theta_full 25.324
_diffrn_reflns_theta_max 27.526
_diffrn_reflns_theta_min 5.117
_diffrn_standards_number 0
_exptl_absorpt_coefficient_mu 4.582
_exptl_absorpt_correction_T_max 0.91
_exptl_absorpt_correction_T_min 0.60
_exptl_absorpt_correction_type multi-scan
_exptl_absorpt_process_details 'DENZO/SCALEPACK (Otwinowski & Minor, 1997)'
_exptl_crystal_colour clear_pale_yellow
_exptl_crystal_density_diffrn 2.162
_exptl_crystal_density_meas ?
_exptl_crystal_density_method 'not measured'
_exptl_crystal_description plate
_exptl_crystal_F_000 2004
_exptl_crystal_size_max 0.23
_exptl_crystal_size_mid 0.09
_exptl_crystal_size_min 0.02
_refine_diff_density_max 1.57
_refine_diff_density_min -1.12
_refine_ls_extinction_method None
_refine_ls_goodness_of_fit_ref 1.1145
_refine_ls_hydrogen_treatment none
_refine_ls_matrix_type full
_refine_ls_number_parameters 415
_refine_ls_number_reflns 4920
_refine_ls_number_restraints 163
_refine_ls_R_factor_all 0.0749
_refine_ls_R_factor_gt 0.0401
_refine_ls_shift/su_max 0.002574
_refine_ls_structure_factor_coef F
_refine_ls_weighting_details
;
Method, part 1, Chebychev polynomial, (Watkin, 1994, Prince, 1982)
[weight] = 1.0/[A~0~*T~0~(x)+A~1~*T~1~(x) ... +A~n-1~]*T~n-1~(x)]
where A~i~ are the Chebychev coefficients listed below and x= Fcalc/Fmax
Method = Robust Weighting (Prince, 1982)
W = [weight] * [1-(deltaF/6*sigmaF)^2^]^2^
A~i~ are:
0.525 0.112 0.288
;
_refine_ls_weighting_scheme calc
_refine_ls_wR_factor_all 0.0668
_refine_ls_wR_factor_gt 0.0395
_refine_ls_wR_factor_ref 0.0395
_reflns_limit_h_max 10
_reflns_limit_h_min -10
_reflns_limit_k_max 18
_reflns_limit_k_min 0
_reflns_limit_l_max 34
_reflns_limit_l_min 0
_reflns_number_gt 4920
_reflns_number_total 7213
_reflns_threshold_expression I>2.0\s(I)
_oxford_diffrn_Wilson_B_factor 2.10
_oxford_diffrn_Wilson_scale 102.81
_oxford_refine_ls_r_factor_ref 0.0401
_oxford_refine_ls_scale 0.10281(13)
_oxford_reflns_number_all 7212
_oxford_reflns_threshold_expression_ref I>2.0\s(I)
_oxford_structure_analysis_title 5997
_cod_data_source_file c3dt32978j.txt
_cod_data_source_block 3-water
_cod_depositor_comments
;
The following automatic conversions were performed:

'_chemical_melting_point' value 'not measured' was changed to '?' -
the value is undefined or not given.

'_symmetry_cell_setting' value
'Monoclinic' changed to 'monoclinic' according to
/home/saulius/struct/CIF-dictionaries/cif_core.dic dictionary named
'cif_core.dic' version 2.4.2 from 2011-04-26.

Automatic conversion script
Id: cif_fix_values 1891 2012-01-12 08:04:46Z andrius 

The following automatic conversions were performed:

'_exptl_crystal_density_meas' value 'not measured' was changed to '?'
- the value is perceived as not measured.

Automatic conversion script
Id: cif_fix_values 3008 2015-01-20 13:52:24Z robertas 
;
_cod_original_sg_symbol_H-M 'P 1 21/c 1 '
_cod_original_formula_sum 'C9 H21 F9 N6 O17 Re1 Ru1 S3'
_cod_database_code 7022756

loop_
_symmetry_equiv_pos_as_xyz
x,y,z
-x,-y,-z
-x,y+1/2,-z+1/2
x,-y+1/2,z+1/2

loop_
_atom_site_label
_atom_site_type_symbol
_atom_site_fract_x
_atom_site_fract_y
_atom_site_fract_z
_atom_site_U_iso_or_equiv
_atom_site_occupancy
_atom_site_adp_type
_atom_site_refinement_flags_posn
_atom_site_refinement_flags_adp
Re1 Re 0.66927(3) 0.71775(2) 0.951713(9) 0.0300 1.0000 Uani . U
Ru1 Ru 0.73582(5) 0.72081(3) 0.756717(15) 0.0202 1.0000 Uani . U
C1 C 0.7090(7) 0.7151(5) 0.8745(2) 0.0278 1.0000 Uani . U
C2 C 0.6912(9) 0.8541(5) 0.9488(2) 0.0340 1.0000 Uani . U
C3 C 0.9065(9) 0.7003(6) 0.9693(2) 0.0475 1.0000 Uani . U
C4 C 0.6464(10) 0.5801(5) 0.9507(3) 0.0407 1.0000 Uani . U
C5 C 0.4287(8) 0.7280(5) 0.9327(2) 0.0308 1.0000 Uani . U
C6 C 0.6284(8) 0.7257(5) 1.0237(2) 0.0337 1.0000 Uani . U
O1 O 0.7122(9) 0.9316(4) 0.9466(2) 0.0665 1.0000 Uani . U
O2 O 1.0379(7) 0.6868(7) 0.9808(2) 0.0898 1.0000 Uani . U
O3 O 0.6371(8) 0.5032(4) 0.9495(2) 0.0569 1.0000 Uani . U
O4 O 0.2953(6) 0.7303(4) 0.9223(2) 0.0445 1.0000 Uani . U
O5 O 0.6053(7) 0.7338(4) 1.06525(17) 0.0466 1.0000 Uani . U
N1 N 0.7227(6) 0.7156(4) 0.83197(17) 0.0252 1.0000 Uani . U
N2 N 0.5642(6) 0.6142(3) 0.74835(18) 0.0256 1.0000 Uani . U
N3 N 0.9221(6) 0.6216(4) 0.76116(19) 0.0267 1.0000 Uani . U
N4 N 0.9060(6) 0.8284(3) 0.76405(18) 0.0248 1.0000 Uani . U
N5 N 0.5467(6) 0.8185(3) 0.75416(19) 0.0259 1.0000 Uani . U
N6 N 0.7519(6) 0.7260(3) 0.67870(16) 0.0232 1.0000 Uani . U
S1 S 0.20375(17) 0.71364(11) 0.65846(5) 0.0262 1.0000 Uani . .
O6 O 0.3773(5) 0.7179(4) 0.66802(16) 0.0373 1.0000 Uani . .
O7 O 0.1119(5) 0.7915(3) 0.67577(17) 0.0344 1.0000 Uani . .
O8 O 0.1281(6) 0.6268(3) 0.66903(17) 0.0346 1.0000 Uani . .
C7 C 0.1799(8) 0.7236(5) 0.5907(2) 0.0335 1.0000 Uani . .
F1 F 0.0208(5) 0.7195(3) 0.57702(15) 0.0467 1.0000 Uani . .
F2 F 0.2580(6) 0.6566(4) 0.56801(16) 0.0540 1.0000 Uani . .
F3 F 0.2388(5) 0.8026(3) 0.57523(15) 0.0472 1.0000 Uani . .
S2 S 0.2993(2) 0.48819(11) 0.84541(6) 0.0295 1.0000 Uani . .
O9 O 0.4039(6) 0.4100(3) 0.85275(19) 0.0404 1.0000 Uani . .
O10 O 0.1822(7) 0.4819(4) 0.80443(18) 0.0446 1.0000 Uani . .
O11 O 0.3844(6) 0.5749(3) 0.84972(18) 0.0382 1.0000 Uani . .
C8 C 0.1714(9) 0.4878(5) 0.8995(3) 0.0389 1.0000 Uani . .
F4 F 0.0587(6) 0.5548(4) 0.89541(19) 0.0594 1.0000 Uani . .
F5 F 0.2586(6) 0.5022(4) 0.94159(16) 0.0567 1.0000 Uani . .
F6 F 0.0937(7) 0.4083(4) 0.9035(2) 0.0698 1.0000 Uani . .
S3 S 0.2509(2) 0.94559(11) 0.86448(6) 0.0334 1.0000 Uani . .
O12 O 0.1251(6) 0.8765(4) 0.8556(2) 0.0449 1.0000 Uani . .
O13 O 0.2390(7) 1.0241(4) 0.83209(19) 0.0486 1.0000 Uani . .
O14 O 0.4120(6) 0.9073(4) 0.8717(2) 0.0495 1.0000 Uani . .
C9 C 0.2025(14) 0.9898(6) 0.9257(3) 0.0604 1.0000 Uani . .
F7 F 0.2990(11) 1.0605(5) 0.9374(2) 0.1130 1.0000 Uani . .
F8 F 0.2238(9) 0.9271(4) 0.96030(17) 0.0840 1.0000 Uani . .
F9 F 0.0513(9) 1.0190(4) 0.9264(2) 0.0929 1.0000 Uani . .
O15 O 0.2382(5) 0.7252(3) 0.79984(17) 0.0363 1.0000 Uani . .
O16 O 0.7389(7) 0.4696(4) 0.8145(2) 0.0535 1.0000 Uani . .
O17 O 0.6832(7) 0.9634(4) 0.8175(2) 0.0524 1.0000 Uani . .
H21 H 0.4813 0.6324 0.7284 0.0383 1.0000 Uiso R .
H22 H 0.6118 0.5656 0.7351 0.0382 1.0000 Uiso R .
H23 H 0.5269 0.5994 0.7778 0.0381 1.0000 Uiso R .
H31 H 0.9456 0.6029 0.7308 0.0411 1.0000 Uiso R .
H32 H 0.8888 0.5737 0.7786 0.0409 1.0000 Uiso R .
H33 H 1.0117 0.6448 0.7761 0.0411 1.0000 Uiso R .
H41 H 0.9171 0.8451 0.7959 0.0351 1.0000 Uiso R .
H42 H 0.8724 0.8763 0.7456 0.0350 1.0000 Uiso R .
H43 H 1.0029 0.8099 0.7538 0.0352 1.0000 Uiso R .
H51 H 0.5795 0.8687 0.7708 0.0380 1.0000 Uiso R .
H52 H 0.4569 0.7959 0.7675 0.0381 1.0000 Uiso R .
H53 H 0.5231 0.8336 0.7226 0.0383 1.0000 Uiso R .
H61 H 0.8449 0.7527 0.6706 0.0352 1.0000 Uiso R .
H62 H 0.6682 0.7573 0.6649 0.0354 1.0000 Uiso R .
H63 H 0.7507 0.6698 0.6662 0.0350 1.0000 Uiso R .
H151 H 0.2807 0.6851 0.8173 0.0552 1.0000 Uiso R .
H152 H 0.2038 0.7640 0.8188 0.0551 1.0000 Uiso R .
H161 H 0.6581 0.4671 0.8316 0.0790 1.0000 Uiso R .
H162 H 0.8000 0.4265 0.8216 0.0789 1.0000 Uiso R .
H171 H 0.6208 0.9610 0.8407 0.0779 1.0000 Uiso R .
H172 H 0.7408 1.0081 0.8243 0.0779 1.0000 Uiso R .

loop_
_atom_site_aniso_label
_atom_site_aniso_U_11
_atom_site_aniso_U_22
_atom_site_aniso_U_33
_atom_site_aniso_U_23
_atom_site_aniso_U_13
_atom_site_aniso_U_12
Re1 0.03211(13) 0.03818(14) 0.01973(11) -0.00152(12) 0.00173(8) -0.00296(13)
Ru1 0.0208(2) 0.0213(2) 0.01839(19) -0.00020(19) 0.00036(16) -0.00003(19)
C1 0.028(3) 0.035(3) 0.0212(13) -0.005(2) 0.0015(19) -0.002(3)
C2 0.051(4) 0.0405(15) 0.011(2) -0.005(2) -0.003(2) -0.013(3)
C3 0.0359(18) 0.083(5) 0.023(3) -0.007(3) -0.002(2) 0.001(3)
C4 0.054(4) 0.0382(15) 0.030(3) 0.000(2) -0.001(3) 0.006(3)
C5 0.0336(15) 0.033(3) 0.026(3) 0.004(3) 0.0018(19) -0.005(2)
C6 0.040(3) 0.039(3) 0.0222(15) 0.005(2) 0.005(2) 0.009(3)
O1 0.106(5) 0.044(2) 0.048(3) -0.002(3) -0.004(3) -0.031(3)
O2 0.034(2) 0.189(9) 0.045(3) -0.031(4) -0.002(2) 0.011(4)
O3 0.076(4) 0.0391(18) 0.054(3) 0.003(3) -0.015(3) 0.005(3)
O4 0.0334(18) 0.044(3) 0.056(3) 0.007(3) 0.001(2) -0.002(2)
O5 0.057(3) 0.058(3) 0.0247(17) 0.002(2) 0.011(2) 0.009(3)
N1 0.021(2) 0.035(3) 0.0201(12) -0.003(2) 0.0018(16) -0.001(2)
N2 0.029(2) 0.021(2) 0.027(2) 0.0011(19) 0.001(2) -0.0033(16)
N3 0.024(2) 0.027(2) 0.028(2) -0.003(2) -0.0016(19) 0.0027(16)
N4 0.022(2) 0.025(2) 0.027(2) 0.0024(19) -0.0030(18) -0.0023(16)
N5 0.026(2) 0.021(2) 0.030(2) -0.0024(19) -0.0029(19) 0.0021(15)
N6 0.027(2) 0.023(2) 0.0203(14) 0.0007(18) 0.0038(16) -0.001(2)
S1 0.0239(7) 0.0278(7) 0.0267(7) 0.0000(6) 0.0009(5) -0.0003(7)
O6 0.025(2) 0.055(3) 0.032(2) 0.005(2) -0.0040(17) 0.000(2)
O7 0.029(2) 0.036(3) 0.039(2) -0.007(2) 0.0073(18) 0.001(2)
O8 0.038(3) 0.028(2) 0.038(2) 0.0061(19) 0.009(2) -0.0015(19)
C7 0.034(3) 0.037(3) 0.029(3) 0.001(3) -0.003(2) -0.001(3)
F1 0.038(2) 0.059(3) 0.042(2) 0.008(2) -0.0158(17) -0.006(2)
F2 0.058(3) 0.066(3) 0.039(2) -0.014(2) 0.008(2) 0.010(2)
F3 0.048(2) 0.052(3) 0.041(2) 0.0148(19) 0.0010(19) -0.015(2)
S2 0.0348(9) 0.0239(8) 0.0297(7) -0.0008(6) -0.0001(6) 0.0007(6)
O9 0.039(3) 0.035(3) 0.047(3) 0.002(2) -0.002(2) 0.010(2)
O10 0.057(3) 0.042(3) 0.034(2) -0.004(2) -0.011(2) 0.003(2)
O11 0.040(3) 0.030(2) 0.045(3) 0.001(2) 0.006(2) -0.006(2)
C8 0.037(4) 0.036(4) 0.044(4) -0.007(3) 0.005(3) -0.007(3)
F4 0.049(3) 0.065(3) 0.065(3) -0.016(3) 0.013(2) 0.014(2)
F5 0.065(3) 0.072(3) 0.033(2) -0.003(2) 0.001(2) -0.004(3)
F6 0.069(3) 0.060(3) 0.082(4) -0.002(3) 0.025(3) -0.028(3)
S3 0.0401(9) 0.0288(8) 0.0313(8) 0.0021(7) 0.0001(7) 0.0027(7)
O12 0.045(3) 0.039(3) 0.050(3) -0.006(2) -0.004(2) -0.006(2)
O13 0.066(4) 0.041(3) 0.040(3) 0.012(2) 0.014(3) 0.010(3)
O14 0.032(3) 0.049(3) 0.067(4) 0.022(3) 0.000(2) 0.004(2)
C9 0.096(8) 0.043(5) 0.043(5) -0.002(4) 0.009(5) -0.001(5)
F7 0.205(8) 0.067(4) 0.066(4) -0.026(3) -0.003(5) -0.049(5)
F8 0.156(6) 0.062(3) 0.034(3) 0.010(2) 0.008(3) 0.008(4)
F9 0.131(6) 0.076(4) 0.075(4) 0.003(3) 0.047(4) 0.046(4)
O15 0.037(2) 0.033(3) 0.038(2) -0.002(2) -0.0029(19) 0.006(2)
O16 0.043(3) 0.044(3) 0.074(4) 0.020(3) 0.006(3) 0.011(2)
O17 0.058(3) 0.045(3) 0.055(3) -0.020(3) 0.019(3) -0.018(3)

loop_
_atom_type_symbol
_atom_type_scat_dispersion_real
_atom_type_scat_dispersion_imag
_atom_type_scat_Cromer_Mann_a1
_atom_type_scat_Cromer_Mann_b1
_atom_type_scat_Cromer_Mann_a2
_atom_type_scat_Cromer_Mann_b2
_atom_type_scat_Cromer_Mann_a3
_atom_type_scat_Cromer_Mann_b3
_atom_type_scat_Cromer_Mann_a4
_atom_type_scat_Cromer_Mann_b4
_atom_type_scat_Cromer_Mann_c
_atom_type_scat_source
C 0.0033 0.0016 2.3100 20.8439 1.0200 10.2075 1.5886 0.5687 0.8650 51.6512 0.2156 'International Tables Vol C 4.2.6.8 and 6.1.1.4'
H 0.0000 0.0000 0.4930 10.5109 0.3229 26.1257 0.1402 3.1424 0.0408 57.7998 0.0030 'International Tables Vol C 4.2.6.8 and 6.1.1.4'
F 0.0171 0.0103 3.5392 10.2825 2.6412 4.2944 1.5170 0.2615 1.0243 26.1476 0.2776 'International Tables Vol C 4.2.6.8 and 6.1.1.4'
N 0.0061 0.0033 12.2126 0.0057 3.1322 9.8933 2.0125 28.9975 1.1663 0.5826 -11.5290 'International Tables Vol C 4.2.6.8 and 6.1.1.4'
O 0.0106 0.0060 3.0485 13.2771 2.2868 5.7011 1.5463 0.3239 0.8670 32.9089 0.2508 'International Tables Vol C 4.2.6.8 and 6.1.1.4'
Re -1.0185 7.2310 28.7621 1.6719 15.7189 9.0923 14.5564 0.3505 5.4417 52.0861 10.4720 'International Tables Vol C 4.2.6.8 and 6.1.1.4'
Ru -1.2594 0.8363 19.2674 0.8085 12.9182 8.4347 4.8634 24.7997 1.5676 94.2928 5.3787 'International Tables Vol C 4.2.6.8 and 6.1.1.4'
S 0.1246 0.1234 6.9053 1.4679 5.2034 22.2151 1.4379 0.2536 1.5863 56.1720 0.8669 'International Tables Vol C 4.2.6.8 and 6.1.1.4'

loop_
_geom_angle_atom_site_label_1
_geom_angle_atom_site_label_2
_geom_angle_atom_site_label_3
_geom_angle
_geom_angle_publ_flag
C1 Re1 C2 87.8(3) yes
C1 Re1 C3 92.6(2) yes
C2 Re1 C3 92.8(3) yes
C1 Re1 C4 89.3(3) yes
C2 Re1 C4 177.0(2) yes
C3 Re1 C4 87.9(3) yes
C1 Re1 C5 86.4(2) yes
C2 Re1 C5 90.2(3) yes
C3 Re1 C5 176.8(3) yes
C4 Re1 C5 89.0(3) yes
C1 Re1 C6 177.5(3) yes
C2 Re1 C6 89.9(3) yes
C3 Re1 C6 88.6(3) yes
C4 Re1 C6 93.0(3) yes
C5 Re1 C6 92.5(3) yes
N1 Ru1 N2 91.0(2) yes
N1 Ru1 N3 89.1(2) yes
N2 Ru1 N3 88.4(2) yes
N1 Ru1 N4 89.7(2) yes
N2 Ru1 N4 179.10(19) yes
N3 Ru1 N4 92.1(2) yes
N1 Ru1 N5 89.5(2) yes
N2 Ru1 N5 90.84(19) yes
N3 Ru1 N5 178.3(2) yes
N4 Ru1 N5 88.7(2) yes
N1 Ru1 N6 179.45(18) yes
N2 Ru1 N6 89.28(19) yes
N3 Ru1 N6 90.51(19) yes
N4 Ru1 N6 89.98(19) yes
N5 Ru1 N6 90.96(19) yes
Re1 C1 N1 176.5(5) yes
Re1 C2 O1 176.4(7) yes
Re1 C3 O2 176.3(8) yes
Re1 C4 O3 178.3(7) yes
Re1 C5 O4 177.5(6) yes
Re1 C6 O5 177.4(6) yes
Ru1 N1 C1 176.9(5) yes
Ru1 N2 H21 109.4 no
Ru1 N2 H22 109.5 no
H21 N2 H22 109.4 no
Ru1 N2 H23 109.6 no
H21 N2 H23 109.4 no
H22 N2 H23 109.5 no
Ru1 N3 H31 109.9 no
Ru1 N3 H32 109.7 no
H31 N3 H32 108.9 no
Ru1 N3 H33 110.1 no
H31 N3 H33 109.2 no
H32 N3 H33 109.1 no
Ru1 N4 H41 109.7 no
Ru1 N4 H42 110.3 no
H41 N4 H42 109.5 no
Ru1 N4 H43 109.6 no
H41 N4 H43 108.8 no
H42 N4 H43 108.9 no
Ru1 N5 H51 109.6 no
Ru1 N5 H52 110.4 no
H51 N5 H52 109.7 no
Ru1 N5 H53 109.3 no
H51 N5 H53 108.8 no
H52 N5 H53 108.9 no
Ru1 N6 H61 110.3 no
Ru1 N6 H62 110.9 no
H61 N6 H62 108.8 no
Ru1 N6 H63 110.0 no
H61 N6 H63 108.1 no
H62 N6 H63 108.7 no
O6 S1 O7 115.4(3) yes
O6 S1 O8 115.5(3) yes
O7 S1 O8 113.3(3) yes
O6 S1 C7 104.0(3) yes
O7 S1 C7 102.7(3) yes
O8 S1 C7 103.7(3) yes
S1 C7 F1 109.5(4) yes
S1 C7 F2 111.2(5) yes
F1 C7 F2 108.6(6) yes
S1 C7 F3 110.8(5) yes
F1 C7 F3 108.3(6) yes
F2 C7 F3 108.2(5) yes
O9 S2 O10 115.5(3) yes
O9 S2 O11 113.9(3) yes
O10 S2 O11 114.9(3) yes
O9 S2 C8 104.2(3) yes
O10 S2 C8 103.1(3) yes
O11 S2 C8 103.1(3) yes
S2 C8 F4 110.1(5) yes
S2 C8 F5 111.9(5) yes
F4 C8 F5 107.2(6) yes
S2 C8 F6 111.0(5) yes
F4 C8 F6 108.4(6) yes
F5 C8 F6 108.1(6) yes
O12 S3 O13 115.0(3) yes
O12 S3 O14 112.9(3) yes
O13 S3 O14 115.6(3) yes
O12 S3 C9 102.6(4) yes
O13 S3 C9 104.5(4) yes
O14 S3 C9 104.2(4) yes
S3 C9 F7 109.9(7) yes
S3 C9 F8 111.3(6) yes
F7 C9 F8 108.4(8) yes
S3 C9 F9 111.4(7) yes
F7 C9 F9 107.1(8) yes
F8 C9 F9 108.5(8) yes
H151 O15 H152 106.7 no
H161 O16 H162 109.2 no
H171 O17 H172 103.3 no

loop_
_geom_bond_atom_site_label_1
_geom_bond_atom_site_label_2
_geom_bond_distance
_geom_bond_publ_flag
Re1 C1 2.109(6) yes
Re1 C2 2.001(7) yes
Re1 C3 1.990(7) yes
Re1 C4 2.019(8) yes
Re1 C5 2.013(6) yes
Re1 C6 1.978(6) yes
Ru1 N1 2.028(5) yes
Ru1 N2 2.100(5) yes
Ru1 N3 2.100(5) yes
Ru1 N4 2.100(5) yes
Ru1 N5 2.100(5) yes
Ru1 N6 2.104(4) yes
C1 N1 1.152(7) yes
C2 O1 1.146(9) yes
C3 O2 1.121(9) yes
C4 O3 1.125(9) yes
C5 O4 1.114(8) yes
C6 O5 1.143(8) yes
N2 H21 0.888 no
N2 H22 0.888 no
N2 H23 0.884 no
N3 H31 0.888 no
N3 H32 0.888 no
N3 H33 0.886 no
N4 H41 0.889 no
N4 H42 0.894 no
N4 H43 0.890 no
N5 H51 0.893 no
N5 H52 0.891 no
N5 H53 0.889 no
N6 H61 0.888 no
N6 H62 0.889 no
N6 H63 0.886 no
S1 O6 1.430(4) yes
S1 O7 1.448(5) yes
S1 O8 1.443(5) yes
S1 C7 1.828(6) yes
C7 F1 1.336(7) yes
C7 F2 1.328(8) yes
C7 F3 1.322(8) yes
S2 O9 1.434(5) yes
S2 O10 1.432(5) yes
S2 O11 1.446(5) yes
S2 C8 1.820(7) yes
C8 F4 1.343(9) yes
C8 F5 1.329(8) yes
C8 F6 1.329(8) yes
S3 O12 1.452(5) yes
S3 O13 1.440(5) yes
S3 O14 1.434(5) yes
S3 C9 1.824(9) yes
C9 F7 1.328(11) yes
C9 F8 1.310(10) yes
C9 F9 1.306(12) yes
O15 H151 0.818 no
O15 H152 0.818 no
O16 H161 0.819 no
O16 H162 0.821 no
O17 H171 0.821 no
O17 H172 0.821 no

loop_
_geom_hbond_atom_site_label_D
_geom_hbond_atom_site_label_H
_geom_hbond_atom_site_label_A
_geom_hbond_site_symmetry_A
_geom_hbond_angle_DHA
_geom_hbond_distance_DH
_geom_hbond_distance_HA
_geom_hbond_distance_DA
_geom_hbond_publ_flag
N2 H21 O6 . 152 0.89 2.19 3.002(10) yes
N2 H22 O13 3_646 141 0.89 2.30 3.039(10) yes
N2 H23 O11 . 169 0.88 2.32 3.192(10) yes
N3 H31 O8 1_655 142 0.89 2.30 3.043(10) yes
N3 H31 O13 3_646 128 0.89 2.50 3.124(10) yes
N3 H32 O16 . 164 0.89 2.20 3.061(10) yes
N3 H33 O15 1_655 168 0.89 2.26 3.132(10) yes
N4 H41 O12 1_655 139 0.89 2.33 3.064(10) yes
N4 H42 O10 3_656 172 0.89 2.08 2.969(10) yes
N4 H43 O7 1_655 134 0.89 2.32 3.006(10) yes
N4 H43 O15 1_655 131 0.89 2.56 3.215(10) yes
N5 H51 O17 . 168 0.89 2.03 2.907(10) yes
N5 H52 O15 . 175 0.89 2.26 3.151(10) yes
N5 H53 O9 3_656 150 0.89 2.40 3.204(10) yes
N6 H61 O7 1_655 158 0.89 2.25 3.092(10) yes
N6 H62 O6 . 127 0.89 2.45 3.060(10) yes
N6 H62 O9 3_656 139 0.89 2.35 3.076(10) yes
N6 H63 O13 3_646 157 0.89 2.13 2.964(10) yes
O15 H151 O11 . 171 0.82 2.00 2.812(10) yes
O15 H152 O12 . 170 0.82 2.03 2.842(10) yes
O16 H161 O9 . 154 0.82 2.32 3.081(10) yes
O16 H162 O7 3_646 159 0.82 2.10 2.879(10) yes
O17 H171 O14 . 150 0.82 2.08 2.817(10) yes
O17 H172 O8 3_656 171 0.82 2.04 2.855(10) yes
